data_7704700
loop_
_publ_author_name
'Khaled, Rabaa M.'
'Friedrich, Alexandra'
'Ragheb, Mohamed A.'
'Abdel-Ghani, Nour T'
'Mansour, Ahmed M.'

_publ_section_title
;
 Cytotoxicity of photoactivatable bromo tricarbonyl manganese(i) compounds
 against human liver carcinoma cells.
;
_journal_issue 27
_journal_name_full 'Dalton transactions (Cambridge, England : 2003)'
_journal_page_first 9294
_journal_page_last 9305
_journal_paper_doi 10.1039/d0dt01539c
_journal_volume 49
_journal_year 2020
_chemical_formula_moiety 'C19 H11 Br Mn N3 O5'
_chemical_formula_sum 'C19 H11 Br Mn N3 O5'
_chemical_formula_weight 496.16
_chemical_properties_physical Moisture-sensitive,Light-sensitive
_space_group_crystal_system triclinic
_space_group_IT_number 2
_space_group_name_Hall '-P 1'
_space_group_name_H-M_alt 'P -1'
_atom_sites_solution_hydrogens geom
_atom_sites_solution_primary dual
_audit_creation_date 2020-04-20
_audit_creation_method
;
Olex2 1.2-ac3
(compiled 2017.03.02 svn.r3394 for Rigaku Oxford Diffraction, GUI svn.r5318)
;
_audit_update_record
;
2020-04-27 deposited with the CCDC.	2020-06-09 downloaded from the CCDC.
;
_cell_angle_alpha 90.292(2)
_cell_angle_beta 92.660(2)
_cell_angle_gamma 92.168(2)
_cell_formula_units_Z 8
_cell_length_a 6.8628(2)
_cell_length_b 16.1907(4)
_cell_length_c 34.5806(7)
_cell_measurement_reflns_used 23184
_cell_measurement_temperature 100(2)
_cell_measurement_theta_max 72.0720
_cell_measurement_theta_min 2.7140
_cell_volume 3835.39(17)
_computing_cell_refinement 'CrysAlisPro 1.171.41.43a (Rigaku OD, 2019)'
_computing_data_collection 'CrysAlisPro 1.171.41.43a (Rigaku OD, 2019)'
_computing_data_reduction 'CrysAlisPro 1.171.41.43a (Rigaku OD, 2019)'
_computing_molecular_graphics 'ShelXLe (Huebschle et all, 2011)'
_computing_publication_material 'Olex2 (Dolomanov et al., 2009)'
_computing_structure_refinement 'SHELXL-2018/3 (Sheldrick, 2018)'
_computing_structure_solution 'ShelXT (Sheldrick, 2015)'
_diffrn_ambient_environment N~2~
_diffrn_ambient_temperature 100(2)
_diffrn_detector 'Hybrid Pixel Array Detector'
_diffrn_detector_area_resol_mean 10.0000
_diffrn_detector_type HyPix
_diffrn_measured_fraction_theta_full 0.960
_diffrn_measured_fraction_theta_max 0.960
_diffrn_measurement_details
;
List of Runs (angles in degrees, time in seconds):

  # Type    Start    End  Width  t~exp~   \w     \q     \k     \f   Frames
#--------------------------------------------------------------------------
  1  \w    -83.00  -2.00   0.50    0.31    --  -47.45 111.00  55.00  162
  2  \w    -51.00 -14.00   0.50    2.00    --  -86.25  45.00   0.00   74
  3  \w    -26.00  28.00   0.50    0.31    --  -47.45  19.00 -30.00  108
  4  \w    -42.00  26.00   0.50    0.31    --  -47.45  37.00 -90.00  136
  5  \w    -27.00  26.00   0.50    0.31    --   47.45 -19.00 -60.00  106
  6  \w     24.00  88.00   0.50    0.31    --   47.45-111.00 -38.00  128
  7  \w     34.00  95.00   0.50    0.31    --   47.45-125.00 -90.00  122
  8  \w     35.00 108.00   0.50    2.00    --  107.75-111.00 -38.00  146
  9  \w     97.00 128.00   0.50    2.00    --  107.75-147.00  -3.64   62
 10  \w     80.00 106.00   0.50    2.00    --  107.75-108.00-112.79   52
 11  \w     87.00 124.00   0.50    2.00    --  107.75-141.00-153.12   74
 12  \w     68.00 110.00   0.50    2.00    --  107.75-125.00-120.00   84
 13  \w     56.00 132.00   0.50    2.00    --  107.75-154.00 -24.74  152
 14  \w     76.00 107.00   0.50    2.00    --  107.75-108.00  72.79   62
 15  \w     86.00 119.00   0.50    2.00    --  107.75-143.00 114.18   66
 16  \w     70.00 108.00   0.50    2.00    --  107.75-111.00 132.13   76
 17  \w     60.00 112.00   0.50    2.00    --  107.75-125.00  30.00  104
 18  \w     68.00  96.00   0.50    2.00    --  107.75 -94.00  30.00   56
 19  \w     71.00  96.00   0.50    2.00    --  107.75 -94.00   0.00   50
 20  \w     63.00  90.00   0.50    2.00    --  107.75-147.00  -3.64   54
 21  \w     35.00 106.00   0.50    2.00    --  107.75 -77.00  60.00  142
 22  \w     56.00  82.00   0.50    2.00    --  107.75-143.00 114.18   52
 23  \w     42.00  71.00   0.50    2.00    --  107.75-108.00  72.79   58
 24  \w     42.00  67.00   0.50    2.00    --  107.75 -77.00   0.00   50
 25  \w     37.00 107.00   0.50    2.00    --  107.75-107.00 -11.62  140
 26  \w     53.00  89.00   0.50    2.00    --  107.75 -77.00-120.00   72
 27  \w     55.00 107.00   0.50    2.00    --  107.75-125.00-180.00  104
 28  \w     48.00  79.00   0.50    2.00    --  107.75-141.00-153.12   62
 29  \w     36.00 108.00   0.50    2.00    --  107.75-125.00 -90.00  144
 30  \w     38.00  67.00   0.50    2.00    --  107.75 -61.00-120.00   58
 31  \w     35.00  71.00   0.50    2.00    --  107.75 -61.00-180.00   72
 32  \w     36.00 111.00   0.50    2.00    --  107.75-125.00-150.00  150
 33  \w     37.00  65.00   0.50    2.00    --  107.75-125.00-120.00   56
 34  \w     36.00  70.00   0.50    2.00    --  107.75 -61.00 -30.00   68
 35  \w     39.00  69.00   0.50    2.00    --  107.75 -61.00   0.00   60
 36  \w     37.00  63.00   0.50    2.00    --  107.75 -94.00  30.00   52
 37  \w     38.00  71.00   0.50    2.00    --  107.75 -61.00  90.00   66
 38  \w     35.00  64.00   0.50    2.00    --  107.75-111.00 132.13   58
 39  \w     35.00 104.00   0.50    2.00    --  107.75-125.00 120.00  138
 40  \w     94.00 178.00   0.50    2.00    --  107.75  15.00  30.00  168
 41  \w    114.00 168.00   0.50    2.00    --  107.75  61.00  60.00  108
 42  \w    119.00 158.00   0.50    2.00    --  107.75 125.00   0.00   78
 43  \w    114.00 178.00   0.50    2.00    --  107.75 125.00 -60.00  128
 44  \w    142.00 169.00   0.50    2.00    --  107.75 125.00 -90.00   54
 45  \w    107.00 175.00   0.50    2.00    --  107.75  61.00  30.00  136
 46  \w    103.00 178.00   0.50    2.00    --  107.75 111.00  55.00  150
 47  \w     95.00 178.00   0.50    2.00    --  107.75  30.00 120.00  166
 48  \w     96.00 149.00   0.50    2.00    --  107.75  45.00 -30.00  106
 49  \w     94.00 178.00   0.50    2.00    --  107.75  15.00  60.00  168
 50  \w    102.00 128.00   0.50    2.00    --  107.75  30.00 150.00   52
 51  \w     92.00 175.00   0.50    2.00    --  107.75  61.00  90.00  166
 52  \w     95.00 142.00   0.50    2.00    --  107.75 125.00 -30.00   94
 53  \w     91.00 162.00   0.50    2.00    --  107.75  61.00 -30.00  142
 54  \w     96.00 134.00   0.50    2.00    --  107.75 125.00 -90.00   76
 55  \w    -24.00  62.00   0.50    0.31    --   47.45 -57.00  90.00  172
 56  \w    -82.00 -13.00   0.50    2.00    --  -86.25 111.00  55.00  138
 57  \w   -159.00 -65.00   0.50    2.00    --  -86.25 -72.00  39.85  188
 58  \w   -120.00 -73.00   0.50    0.31    --  -47.45-125.00   0.00   94
 59  \w   -120.00 -73.00   0.50    0.31    --  -47.45-125.00 -90.00   94
 60  \w   -120.00 -73.00   0.50    0.31    --  -47.45-125.00-120.00   94
 61  \w   -159.00 -81.00   0.50    2.00    --  -86.25-111.00 -38.00  156
 62  \w   -120.00 -73.00   0.50    0.31    --  -47.45-125.00 150.00   94
;
_diffrn_measurement_device 'four-circle diffractometer'
_diffrn_measurement_device_type 'XtaLAB Synergy, Dualflex, HyPix'
_diffrn_measurement_method '\w scans'
_diffrn_orient_matrix_type 'CrysAlisPro convention (1999,Acta A55,543-557)'
_diffrn_orient_matrix_UB_11 0.0440237000
_diffrn_orient_matrix_UB_12 0.0062717000
_diffrn_orient_matrix_UB_13 -0.0431898000
_diffrn_orient_matrix_UB_21 -0.1693461000
_diffrn_orient_matrix_UB_22 0.0589647000
_diffrn_orient_matrix_UB_23 -0.0064034000
_diffrn_orient_matrix_UB_31 0.1412718000
_diffrn_orient_matrix_UB_32 0.0745048000
_diffrn_orient_matrix_UB_33 0.0090946000
_diffrn_radiation_monochromator mirror
_diffrn_radiation_probe x-ray
_diffrn_radiation_type CuK\a
_diffrn_radiation_wavelength 1.54184
_diffrn_reflns_av_R_equivalents 0.1281
_diffrn_reflns_av_unetI/netI 0.0946
_diffrn_reflns_Laue_measured_fraction_full 0.960
_diffrn_reflns_Laue_measured_fraction_max 0.960
_diffrn_reflns_limit_h_max 8
_diffrn_reflns_limit_h_min -8
_diffrn_reflns_limit_k_max 19
_diffrn_reflns_limit_k_min -18
_diffrn_reflns_limit_l_max 41
_diffrn_reflns_limit_l_min -36
_diffrn_reflns_number 55706
_diffrn_reflns_point_group_measured_fraction_full 0.960
_diffrn_reflns_point_group_measured_fraction_max 0.960
_diffrn_reflns_theta_full 67.066
_diffrn_reflns_theta_max 67.066
_diffrn_reflns_theta_min 2.558
_diffrn_source 'micro-focus sealed X-ray tube'
_diffrn_source_type 'PhotonJet (Cu) X-ray Source'
_exptl_absorpt_coefficient_mu 8.376
_exptl_absorpt_correction_T_max 1.000
_exptl_absorpt_correction_T_min 0.227
_exptl_absorpt_correction_type gaussian
_exptl_absorpt_process_details
;
CrysAlisPro 1.171.41.43a (Rigaku Oxford Diffraction, 2019) Numerical
absorption correction based on gaussian integration over a 
multifaceted crystal model Empirical absorption correction using 
spherical harmonics, implemented in SCALE3 ABSPACK scaling algorithm.
;
_exptl_crystal_colour red
_exptl_crystal_density_diffrn 1.719
_exptl_crystal_description plate
_exptl_crystal_F_000 1968
_exptl_crystal_recrystallization_method 'Re-crystallisation from solvent: Methanol'
_exptl_crystal_size_max 0.240
_exptl_crystal_size_mid 0.203
_exptl_crystal_size_min 0.102
_refine_diff_density_max 1.962
_refine_diff_density_min -1.293
_refine_diff_density_rms 0.210
_refine_ls_extinction_method none
_refine_ls_goodness_of_fit_ref 1.059
_refine_ls_hydrogen_treatment constr
_refine_ls_matrix_type full
_refine_ls_number_parameters 1046
_refine_ls_number_reflns 13158
_refine_ls_number_restraints 0
_refine_ls_restrained_S_all 1.059
_refine_ls_R_factor_all 0.1198
_refine_ls_R_factor_gt 0.0981
_refine_ls_shift/su_max 0.000
_refine_ls_shift/su_mean 0.000
_refine_ls_structure_factor_coef Fsqd
_refine_ls_weighting_details 'w=1/[\s^2^(Fo^2^)+(0.1560P)^2^+28.5257P] where P=(Fo^2^+2Fc^2^)/3'
_refine_ls_weighting_scheme calc
_refine_ls_wR_factor_gt 0.2706
_refine_ls_wR_factor_ref 0.2852
_reflns_Friedel_coverage 0.000
_reflns_number_gt 10089
_reflns_number_total 13158
_reflns_threshold_expression 'I > 2\s(I)'
_cod_data_source_file d0dt01539c2.cif
_cod_data_source_block cmpd_6
_cod_depositor_comments 'Adding full bibliography for 7704700--7704702.cif.'
_cod_original_cell_volume 3835.38(16)
_cod_database_code 7704700
_shelx_shelxl_version_number 2018/3
_shelx_space_group_comment
;
The symmetry employed for this shelxl refinement is uniquely defined
by the following loop, which should always be used as a source of
symmetry information in preference to the above space-group names.
They are only intended as comments.
;
_shelx_estimated_absorpt_t_max 0.488
_shelx_estimated_absorpt_t_min 0.238
_reflns_odcompleteness_completeness 92.07
_reflns_odcompleteness_iscentric 1
_reflns_odcompleteness_theta 74.33
_olex2_refinement_description
;
1. Twinned data refinement
 Scales: 0.9946(5)
 0.0054(5)
2. Fixed Uiso
 At 1.2 times of:
  All C(H) groups
3.a Aromatic/amide H refined with riding coordinates:
 C5(H5), C6(H6), C7(H7), C8(H8), C10(H10), C11(H11), C13(H13), C15(H15),
 C16(H16), C18(H18), C19(H19), C5(H5), C6(H6), C7(H7), C8(H8), C10(H10),
 C11(H11), C13(H13), C15(H15), C16(H16), C18(H18), C19(H19), C5(H5), C6(H6),
 C7(H7), C8(H8), C10(H10), C11(H11), C13(H13), C15(H15), C16(H16), C18(H18),
 C19(H19), C5(H5), C6(H6), C7(H7), C8(H8), C10(H10), C11(H11), C13(H13),
 C15(H15), C16(H16), C18(H18), C19(H19)
;
_olex2_date_sample_data_collection 2020-02-20
_olex2_date_sample_submission 2019-12-01
_olex2_exptl_crystal_mounting_method
;
The crystal was immersed in a film of perfluoropolyether oil, mounted on a 
polyimide microloop (MicroMounts of MiTeGen) and transferred to stream of cold 
nitrogen (Oxford Cryostream 800).
;
_olex2_submission_original_sample_id R/Q-NO2
_olex2_submission_special_instructions 'No special instructions were received'
_oxdiff_diffrn_reflns_filtered 17164
_oxdiff_exptl_absorpt_empirical_details
;
Empirical correction (ABSPACK) includes:
- Absorption correction using spherical harmonics
- Frame scaling
;
_oxdiff_exptl_absorpt_empirical_full_max 3.202
_oxdiff_exptl_absorpt_empirical_full_min 0.301

loop_
_space_group_symop_operation_xyz
'x, y, z'
'-x, -y, -z'

loop_
_atom_site_label
_atom_site_type_symbol
_atom_site_fract_x
_atom_site_fract_y
_atom_site_fract_z
_atom_site_U_iso_or_equiv
_atom_site_adp_type
_atom_site_occupancy
_atom_site_site_symmetry_order
_atom_site_calc_flag
_atom_site_refinement_flags_posn
_atom_site_refinement_flags_adp
_atom_site_refinement_flags_occupancy
_atom_site_disorder_assembly
_atom_site_disorder_group
Br1 Br 0.28396(14) 0.27601(6) 0.45405(3) 0.0401(3) Uani 1 1 d . . . . .
Mn1 Mn 0.4955(2) 0.20559(8) 0.50487(5) 0.0327(4) Uani 1 1 d . . . . .
O1 O 0.7248(11) 0.1263(4) 0.5673(2) 0.0471(18) Uani 1 1 d . . . . .
O2 O 0.3490(11) 0.0443(4) 0.4720(2) 0.0442(17) Uani 1 1 d . . . . .
O4 O 0.9506(13) -0.0751(5) 0.3680(3) 0.063(2) Uani 1 1 d . . . . .
O5 O 0.9600(12) 0.0199(6) 0.3240(3) 0.063(2) Uani 1 1 d . . . . .
O3 O 0.1285(12) 0.1937(5) 0.5469(3) 0.058(2) Uani 1 1 d . . . . .
N1 N 0.5985(11) 0.3224(4) 0.5236(2) 0.0336(17) Uani 1 1 d . . . . .
N2 N 0.7161(11) 0.2285(5) 0.4676(3) 0.0362(18) Uani 1 1 d . . . . .
N3 N 0.9376(12) -0.0036(7) 0.3577(3) 0.053(3) Uani 1 1 d . . . . .
C1 C 0.6388(15) 0.1563(6) 0.5421(3) 0.039(2) Uani 1 1 d . . . . .
C2 C 0.4122(14) 0.1073(6) 0.4843(3) 0.037(2) Uani 1 1 d . . . . .
C3 C 0.2731(16) 0.2000(5) 0.5322(3) 0.044(3) Uani 1 1 d . . . . .
C4 C 0.5631(13) 0.3665(5) 0.5564(3) 0.033(2) Uani 1 1 d . . . . .
C5 C 0.4872(13) 0.3262(6) 0.5888(3) 0.035(2) Uani 1 1 d . . . . .
H5 H 0.450745 0.269022 0.587154 0.042 Uiso 1 1 calc R . . . .
C6 C 0.4656(15) 0.3687(6) 0.6226(3) 0.042(2) Uani 1 1 d . . . . .
H6 H 0.422459 0.340169 0.644757 0.051 Uiso 1 1 calc R . . . .
C7 C 0.5075(15) 0.4549(6) 0.6246(3) 0.041(2) Uani 1 1 d . . . . .
H7 H 0.488060 0.484764 0.647702 0.049 Uiso 1 1 calc R . . . .
C8 C 0.5761(15) 0.4948(6) 0.5930(3) 0.042(2) Uani 1 1 d . . . . .
H8 H 0.598987 0.553049 0.594038 0.051 Uiso 1 1 calc R . . . .
C9 C 0.6128(13) 0.4522(6) 0.5595(3) 0.037(2) Uani 1 1 d . . . . .
C10 C 0.7061(14) 0.4912(6) 0.5275(3) 0.040(2) Uani 1 1 d . . . . .
H10 H 0.730316 0.549318 0.527496 0.048 Uiso 1 1 calc R . . . .
C11 C 0.7589(15) 0.4443(6) 0.4975(3) 0.038(2) Uani 1 1 d . . . . .
H11 H 0.831734 0.468593 0.477545 0.046 Uiso 1 1 calc R . . . .
C12 C 0.7065(12) 0.3603(5) 0.4960(3) 0.033(2) Uani 1 1 d . . . . .
C13 C 0.7721(13) 0.3050(6) 0.4666(3) 0.036(2) Uani 1 1 d . . . . .
H13 H 0.854451 0.324831 0.447030 0.043 Uiso 1 1 calc R . . . .
C14 C 0.7807(13) 0.1718(6) 0.4403(3) 0.034(2) Uani 1 1 d . . . . .
C15 C 0.7957(14) 0.1950(6) 0.4013(3) 0.041(2) Uani 1 1 d . . . . .
H15 H 0.767344 0.249490 0.393423 0.050 Uiso 1 1 calc R . . . .
C16 C 0.8524(16) 0.1376(7) 0.3747(3) 0.047(3) Uani 1 1 d . . . . .
H16 H 0.865515 0.152631 0.348387 0.056 Uiso 1 1 calc R . . . .
C17 C 0.8890(14) 0.0593(7) 0.3865(3) 0.046(3) Uani 1 1 d . . . . .
C18 C 0.8805(14) 0.0351(6) 0.4249(3) 0.042(2) Uani 1 1 d . . . . .
H18 H 0.912846 -0.019053 0.432700 0.050 Uiso 1 1 calc R . . . .
C19 C 0.8235(14) 0.0926(6) 0.4512(3) 0.039(2) Uani 1 1 d . . . . .
H19 H 0.813464 0.077252 0.477555 0.047 Uiso 1 1 calc R . . . .
Br1_1 Br 0.39833(15) 0.20281(6) 0.71083(3) 0.0417(3) Uani 1 1 d . . . . .
Mn1_1 Mn 0.6350(2) 0.27903(9) 0.75800(5) 0.0345(4) Uani 1 1 d . . . . .
O1_1 O 0.8872(13) 0.3741(5) 0.8146(3) 0.059(2) Uani 1 1 d . . . . .
O2_1 O 0.4971(11) 0.4323(4) 0.7217(2) 0.0467(18) Uani 1 1 d . . . . .
O3_1 O 0.2795(12) 0.2881(6) 0.8032(3) 0.059(2) Uani 1 1 d . . . . .
O4_1 O 1.0695(11) 0.5265(5) 0.5992(3) 0.058(2) Uani 1 1 d . . . . .
O5_1 O 1.0863(11) 0.4153(5) 0.5633(2) 0.0518(19) Uani 1 1 d . . . . .
N1_1 N 0.7334(11) 0.1680(5) 0.7795(2) 0.0353(18) Uani 1 1 d . . . . .
N2_1 N 0.8378(11) 0.2510(5) 0.7194(2) 0.0341(17) Uani 1 1 d . . . . .
N3_1 N 1.0584(12) 0.4515(6) 0.5941(3) 0.048(2) Uani 1 1 d . . . . .
C1_1 C 0.7924(16) 0.3374(6) 0.7921(4) 0.045(3) Uani 1 1 d . . . . .
C2_1 C 0.5548(15) 0.3726(6) 0.7349(3) 0.042(2) Uani 1 1 d . . . . .
C3_1 C 0.4202(19) 0.2849(7) 0.7870(4) 0.052(3) Uani 1 1 d . . . . .
C4_1 C 0.7088(13) 0.1305(6) 0.8146(3) 0.035(2) Uani 1 1 d . . . . .
C5_1 C 0.6414(14) 0.1769(6) 0.8469(3) 0.037(2) Uani 1 1 d . . . . .
H5_1 H 0.605357 0.232565 0.843482 0.045 Uiso 1 1 calc R . . . .
C6_1 C 0.6295(14) 0.1414(6) 0.8819(3) 0.042(2) Uani 1 1 d . . . . .
H6_1 H 0.593652 0.173535 0.903311 0.050 Uiso 1 1 calc R . . . .
C7_1 C 0.6691(15) 0.0582(7) 0.8872(3) 0.047(3) Uani 1 1 d . . . . .
H7_1 H 0.653482 0.033990 0.911851 0.056 Uiso 1 1 calc R . . . .
C8_1 C 0.7300(14) 0.0109(6) 0.8575(3) 0.041(2) Uani 1 1 d . . . . .
H8_1 H 0.755468 -0.045753 0.861665 0.049 Uiso 1 1 calc R . . . .
C9_1 C 0.7554(13) 0.0465(6) 0.8201(3) 0.035(2) Uani 1 1 d . . . . .
C10_1 C 0.8394(14) 0.0033(6) 0.7908(3) 0.040(2) Uani 1 1 d . . . . .
H10_1 H 0.865477 -0.053640 0.793694 0.048 Uiso 1 1 calc R . . . .
C11_1 C 0.8838(14) 0.0444(6) 0.7576(3) 0.038(2) Uani 1 1 d . . . . .
H11_1 H 0.949919 0.017705 0.737829 0.045 Uiso 1 1 calc R . . . .
C12_1 C 0.8302(14) 0.1260(6) 0.7535(3) 0.038(2) Uani 1 1 d . . . . .
C13_1 C 0.8899(14) 0.1757(6) 0.7197(3) 0.037(2) Uani 1 1 d . . . . .
H13_1 H 0.962025 0.153164 0.699630 0.044 Uiso 1 1 calc R . . . .
C14_1 C 0.8966(13) 0.2999(6) 0.6874(3) 0.034(2) Uani 1 1 d . . . . .
C15_1 C 0.8980(14) 0.2669(6) 0.6500(3) 0.042(2) Uani 1 1 d . . . . .
H15_1 H 0.860040 0.210542 0.645407 0.050 Uiso 1 1 calc R . . . .
C16_1 C 0.9543(14) 0.3159(7) 0.6200(3) 0.047(3) Uani 1 1 d . . . . .
H16_1 H 0.959290 0.293426 0.594611 0.056 Uiso 1 1 calc R . . . .
C17_1 C 1.0036(14) 0.3979(7) 0.6269(4) 0.045(2) Uani 1 1 d . . . . .
C18_1 C 1.0035(14) 0.4328(6) 0.6635(3) 0.042(2) Uani 1 1 d . . . . .
H18_1 H 1.039092 0.489591 0.667628 0.051 Uiso 1 1 calc R . . . .
C19_1 C 0.9506(14) 0.3833(6) 0.6939(3) 0.041(2) Uani 1 1 d . . . . .
H19_1 H 0.950754 0.405788 0.719283 0.049 Uiso 1 1 calc R . . . .
Br1_2 Br 0.66616(16) 0.29348(7) 0.98382(4) 0.0527(3) Uani 1 1 d . . . . .
Mn1_2 Mn 0.9153(2) 0.21149(9) 1.02146(5) 0.0368(4) Uani 1 1 d . . . . .
O1_2 O 1.1866(12) 0.1113(5) 1.0675(3) 0.054(2) Uani 1 1 d . . . . .
O2_2 O 0.7193(12) 0.0602(4) 0.9881(2) 0.052(2) Uani 1 1 d . . . . .
O3_2 O 0.6111(12) 0.1969(6) 1.0798(3) 0.063(2) Uani 1 1 d . . . . .
O4_2 O 1.2230(14) -0.0515(6) 0.8577(3) 0.071(3) Uani 1 1 d . . . . .
O5_2 O 1.2551(12) 0.0556(6) 0.8200(3) 0.063(2) Uani 1 1 d . . . . .
N1_2 N 1.0553(12) 0.3228(5) 1.0394(3) 0.0382(18) Uani 1 1 d . . . . .
N2_2 N 1.0934(11) 0.2356(5) 0.9769(2) 0.0360(18) Uani 1 1 d . . . . .
N3_2 N 1.2232(13) 0.0231(7) 0.8517(3) 0.057(3) Uani 1 1 d . . . . .
C1_2 C 1.0828(16) 0.1504(6) 1.0496(3) 0.038(2) Uani 1 1 d . . . . .
C2_2 C 0.7949(17) 0.1189(6) 1.0001(3) 0.046(3) Uani 1 1 d . . . . .
C3_2 C 0.7350(17) 0.2036(7) 1.0582(4) 0.052(3) Uani 1 1 d . . . . .
C4_2 C 1.0511(14) 0.3655(6) 1.0738(3) 0.040(2) Uani 1 1 d . . . . .
C5_2 C 0.9982(14) 0.3233(6) 1.1077(3) 0.041(2) Uani 1 1 d . . . . .
H5_2 H 0.959962 0.266283 1.106175 0.049 Uiso 1 1 calc R . . . .
C6_2 C 1.0012(15) 0.3633(7) 1.1427(3) 0.046(3) Uani 1 1 d . . . . .
H6_2 H 0.969964 0.333673 1.165385 0.055 Uiso 1 1 calc R . . . .
C7_2 C 1.0513(15) 0.4491(7) 1.1450(4) 0.051(3) Uani 1 1 d . . . . .
H7_2 H 1.048174 0.477341 1.169104 0.061 Uiso 1 1 calc R . . . .
C8_2 C 1.1040(16) 0.4914(7) 1.1126(4) 0.051(3) Uani 1 1 d . . . . .
H8_2 H 1.136278 0.548902 1.114546 0.061 Uiso 1 1 calc R . . . .
C9_2 C 1.1110(14) 0.4512(6) 1.0769(3) 0.043(2) Uani 1 1 d . . . . .
C10_2 C 1.1872(15) 0.4901(6) 1.0448(4) 0.046(3) Uani 1 1 d . . . . .
H10_2 H 1.221491 0.547534 1.045731 0.055 Uiso 1 1 calc R . . . .
C11_2 C 1.2127(15) 0.4444(6) 1.0116(3) 0.044(2) Uani 1 1 d . . . . .
H11_2 H 1.276080 0.468468 0.990308 0.052 Uiso 1 1 calc R . . . .
C12_2 C 1.1428(13) 0.3614(6) 1.0100(3) 0.037(2) Uani 1 1 d . . . . .
C13_2 C 1.1671(14) 0.3097(6) 0.9771(3) 0.037(2) Uani 1 1 d . . . . .
H13_2 H 1.236488 0.329826 0.955701 0.045 Uiso 1 1 calc R . . . .
C14_2 C 1.1238(14) 0.1824(6) 0.9446(3) 0.041(2) Uani 1 1 d . . . . .
C15_2 C 1.1066(14) 0.2110(7) 0.9068(3) 0.045(3) Uani 1 1 d . . . . .
H15_2 H 1.072555 0.266453 0.901978 0.054 Uiso 1 1 calc R . . . .
C16_2 C 1.1389(14) 0.1590(7) 0.8764(3) 0.046(3) Uani 1 1 d . . . . .
H16_2 H 1.130602 0.178613 0.850540 0.055 Uiso 1 1 calc R . . . .
C17_2 C 1.1832(15) 0.0784(7) 0.8837(3) 0.044(3) Uani 1 1 d . . . . .
C18_2 C 1.1989(16) 0.0485(7) 0.9218(4) 0.053(3) Uani 1 1 d . . . . .
H18_2 H 1.229034 -0.007365 0.926703 0.064 Uiso 1 1 calc R . . . .
C19_2 C 1.1697(16) 0.1021(6) 0.9517(4) 0.047(3) Uani 1 1 d . . . . .
H19_2 H 1.181440 0.083296 0.977599 0.057 Uiso 1 1 calc R . . . .
Br1_3 Br 0.05091(16) 0.22143(7) 0.22835(4) 0.0544(4) Uani 1 1 d . . . . .
Mn1_3 Mn 0.3136(2) 0.30175(9) 0.26740(5) 0.0402(4) Uani 1 1 d . . . . .
O1_3 O 0.6162(14) 0.3898(5) 0.3168(3) 0.067(3) Uani 1 1 d . . . . .
O2_3 O 0.1283(12) 0.4564(5) 0.2438(3) 0.054(2) Uani 1 1 d . . . . .
O3_3 O 0.0220(16) 0.3090(7) 0.3277(4) 0.084(3) Uani 1 1 d . . . . .
O4_3 O 0.6433(17) 0.6064(6) 0.1184(3) 0.082(3) Uani 1 1 d . . . . .
O5_3 O 0.6296(14) 0.5092(7) 0.0739(3) 0.071(3) Uani 1 1 d . . . . .
N1_3 N 0.4395(12) 0.1875(5) 0.2774(3) 0.041(2) Uani 1 1 d . . . . .
N2_3 N 0.4845(11) 0.2921(5) 0.2206(2) 0.0358(18) Uani 1 1 d . . . . .
N3_3 N 0.6218(14) 0.5339(7) 0.1074(4) 0.060(3) Uani 1 1 d . . . . .
C1_3 C 0.4998(18) 0.3551(6) 0.2977(4) 0.050(3) Uani 1 1 d . . . . .
C2_3 C 0.2045(17) 0.3961(6) 0.2519(3) 0.046(3) Uani 1 1 d . . . . .
C3_3 C 0.1391(19) 0.3038(8) 0.3062(4) 0.058(3) Uani 1 1 d . . . . .
C4_3 C 0.4278(13) 0.1362(5) 0.3089(3) 0.035(2) Uani 1 1 d . . . . .
C5_3 C 0.3637(15) 0.1644(6) 0.3443(3) 0.042(2) Uani 1 1 d . . . . .
H5_3 H 0.329910 0.220490 0.346825 0.051 Uiso 1 1 calc R . . . .
C6_3 C 0.3486(15) 0.1133(7) 0.3752(3) 0.044(2) Uani 1 1 d . . . . .
H6_3 H 0.304100 0.133776 0.398871 0.053 Uiso 1 1 calc R . . . .
C7_3 C 0.3997(17) 0.0287(7) 0.3722(4) 0.050(3) Uani 1 1 d . . . . .
H7_3 H 0.388318 -0.006905 0.393781 0.060 Uiso 1 1 calc R . . . .
C8_3 C 0.4639(15) -0.0007(6) 0.3386(4) 0.044(3) Uani 1 1 d . . . . .
H8_3 H 0.494633 -0.057221 0.336597 0.053 Uiso 1 1 calc R . . . .
C9_3 C 0.4861(14) 0.0520(5) 0.3062(3) 0.037(2) Uani 1 1 d . . . . .
C10_3 C 0.5721(14) 0.0252(6) 0.2730(3) 0.040(2) Uani 1 1 d . . . . .
H10_3 H 0.612143 -0.030117 0.270870 0.048 Uiso 1 1 calc R . . . .
C11_3 C 0.5985(14) 0.0806(6) 0.2430(3) 0.040(2) Uani 1 1 d . . . . .
H11_3 H 0.661722 0.065096 0.220352 0.048 Uiso 1 1 calc R . . . .
C12_3 C 0.5295(14) 0.1594(6) 0.2473(3) 0.038(2) Uani 1 1 d . . . . .
C13_3 C 0.5536(14) 0.2196(6) 0.2166(3) 0.039(2) Uani 1 1 d . . . . .
H13_3 H 0.619152 0.205768 0.194001 0.047 Uiso 1 1 calc R . . . .
C14_3 C 0.5136(14) 0.3515(6) 0.1909(3) 0.040(2) Uani 1 1 d . . . . .
C15_3 C 0.4922(14) 0.3316(6) 0.1523(3) 0.042(2) Uani 1 1 d . . . . .
H15_3 H 0.454577 0.276654 0.144613 0.050 Uiso 1 1 calc R . . . .
C16_3 C 0.5252(14) 0.3913(8) 0.1243(4) 0.048(3) Uani 1 1 d . . . . .
H16_3 H 0.509138 0.378047 0.097498 0.057 Uiso 1 1 calc R . . . .
C17_3 C 0.5813(15) 0.4694(7) 0.1363(4) 0.050(3) Uani 1 1 d . . . . .
C18_3 C 0.6047(15) 0.4925(6) 0.1757(4) 0.047(3) Uani 1 1 d . . . . .
H18_3 H 0.644502 0.547325 0.183217 0.057 Uiso 1 1 calc R . . . .
C19_3 C 0.5675(15) 0.4325(6) 0.2028(4) 0.044(3) Uani 1 1 d . . . . .
H19_3 H 0.578388 0.446010 0.229562 0.053 Uiso 1 1 calc R . . . .

loop_
_atom_site_aniso_label
_atom_site_aniso_U_11
_atom_site_aniso_U_22
_atom_site_aniso_U_33
_atom_site_aniso_U_23
_atom_site_aniso_U_13
_atom_site_aniso_U_12
Br1 0.0356(5) 0.0285(5) 0.0559(7) -0.0057(4) 0.0012(4) -0.0019(4)
Mn1 0.0337(8) 0.0222(6) 0.0424(9) -0.0043(6) 0.0082(6) -0.0048(6)
O1 0.055(4) 0.033(3) 0.052(5) 0.006(3) 0.000(4) -0.007(3)
O2 0.050(4) 0.029(3) 0.053(5) -0.010(3) 0.004(3) -0.006(3)
O4 0.061(5) 0.052(5) 0.076(6) -0.032(4) -0.004(4) 0.005(4)
O5 0.048(5) 0.092(7) 0.050(6) -0.026(5) 0.000(4) 0.013(4)
O3 0.051(5) 0.049(4) 0.074(6) -0.013(4) 0.030(4) -0.016(4)
N1 0.030(4) 0.025(3) 0.046(5) -0.006(3) 0.009(3) -0.001(3)
N2 0.031(4) 0.031(4) 0.046(5) -0.011(3) -0.002(3) 0.000(3)
N3 0.030(4) 0.066(7) 0.063(7) -0.030(5) 0.002(4) 0.006(4)
C1 0.046(5) 0.024(4) 0.046(6) -0.003(4) 0.008(5) -0.010(4)
C2 0.033(5) 0.030(5) 0.049(6) 0.002(4) 0.012(4) -0.002(4)
C3 0.051(6) 0.020(4) 0.062(7) -0.012(4) 0.013(5) -0.008(4)
C4 0.031(4) 0.030(4) 0.038(5) -0.005(4) 0.000(4) 0.008(4)
C5 0.032(5) 0.033(4) 0.040(5) -0.005(4) 0.002(4) 0.002(4)
C6 0.037(5) 0.041(5) 0.049(6) -0.003(4) 0.005(4) -0.001(4)
C7 0.040(5) 0.036(5) 0.046(6) -0.011(4) -0.001(4) 0.002(4)
C8 0.041(5) 0.031(5) 0.056(7) -0.016(4) 0.003(5) -0.002(4)
C9 0.030(5) 0.032(5) 0.050(6) -0.004(4) -0.002(4) 0.000(4)
C10 0.039(5) 0.024(4) 0.056(7) 0.002(4) -0.007(5) -0.006(4)
C11 0.045(5) 0.033(5) 0.036(5) 0.002(4) 0.002(4) -0.007(4)
C12 0.025(4) 0.029(4) 0.045(6) 0.003(4) 0.002(4) -0.002(3)
C13 0.031(4) 0.036(5) 0.041(6) 0.010(4) 0.008(4) -0.005(4)
C14 0.027(4) 0.036(5) 0.040(5) -0.003(4) 0.003(4) 0.004(4)
C15 0.037(5) 0.040(5) 0.047(6) 0.000(4) 0.010(4) -0.001(4)
C16 0.046(6) 0.054(6) 0.041(6) -0.010(5) 0.008(5) -0.008(5)
C17 0.031(5) 0.055(6) 0.051(7) -0.026(5) 0.007(4) 0.001(5)
C18 0.032(5) 0.037(5) 0.057(7) -0.010(5) 0.006(4) 0.005(4)
C19 0.032(5) 0.040(5) 0.046(6) -0.008(4) 0.007(4) -0.001(4)
Br1_1 0.0363(5) 0.0310(5) 0.0574(7) -0.0030(4) 0.0013(4) -0.0017(4)
Mn1_1 0.0361(8) 0.0258(7) 0.0419(9) -0.0038(6) 0.0070(6) 0.0011(6)
O1_1 0.062(5) 0.050(4) 0.065(6) -0.020(4) -0.005(4) -0.005(4)
O2_1 0.053(4) 0.033(4) 0.055(5) -0.002(3) 0.005(4) 0.007(3)
O3_1 0.042(4) 0.068(5) 0.070(6) 0.008(4) 0.021(4) 0.014(4)
O4_1 0.045(4) 0.050(5) 0.081(6) 0.022(4) 0.010(4) 0.001(4)
O5_1 0.041(4) 0.065(5) 0.050(5) 0.012(4) 0.009(3) 0.005(4)
N1_1 0.034(4) 0.030(4) 0.043(5) -0.008(3) 0.006(3) -0.002(3)
N2_1 0.030(4) 0.037(4) 0.036(4) -0.007(3) -0.001(3) -0.003(3)
N3_1 0.033(4) 0.054(6) 0.056(6) 0.011(5) 0.006(4) 0.001(4)
C1_1 0.048(6) 0.030(5) 0.058(7) -0.005(5) 0.011(5) 0.005(4)
C2_1 0.039(5) 0.037(5) 0.051(6) -0.009(5) 0.013(5) -0.005(4)
C3_1 0.060(7) 0.040(6) 0.056(7) 0.004(5) 0.001(6) 0.005(5)
C4_1 0.031(4) 0.033(4) 0.040(5) -0.004(4) 0.000(4) 0.000(4)
C5_1 0.033(5) 0.036(5) 0.044(6) 0.000(4) 0.005(4) 0.002(4)
C6_1 0.034(5) 0.045(5) 0.045(6) -0.002(4) 0.002(4) -0.003(4)
C7_1 0.042(6) 0.049(6) 0.049(7) 0.006(5) 0.007(5) -0.004(5)
C8_1 0.032(5) 0.039(5) 0.052(6) 0.005(5) -0.003(4) 0.002(4)
C9_1 0.033(5) 0.032(4) 0.040(6) -0.003(4) 0.003(4) 0.002(4)
C10_1 0.037(5) 0.032(5) 0.051(6) -0.002(4) -0.007(4) 0.001(4)
C11_1 0.036(5) 0.036(5) 0.042(6) -0.013(4) 0.001(4) 0.007(4)
C12_1 0.034(5) 0.035(5) 0.045(6) -0.010(4) 0.001(4) -0.001(4)
C13_1 0.037(5) 0.034(5) 0.039(6) -0.006(4) 0.002(4) 0.001(4)
C14_1 0.030(4) 0.035(5) 0.039(5) 0.007(4) 0.009(4) 0.005(4)
C15_1 0.034(5) 0.038(5) 0.053(7) -0.001(4) 0.001(4) 0.005(4)
C16_1 0.029(5) 0.063(7) 0.048(7) 0.002(5) -0.001(4) -0.001(5)
C17_1 0.032(5) 0.048(6) 0.056(7) 0.010(5) 0.005(4) 0.000(4)
C18_1 0.035(5) 0.033(5) 0.059(7) 0.002(4) 0.007(5) 0.000(4)
C19_1 0.030(5) 0.039(5) 0.054(7) -0.006(4) 0.008(4) 0.002(4)
Br1_2 0.0369(6) 0.0399(6) 0.0807(9) 0.0052(5) -0.0014(5) -0.0025(4)
Mn1_2 0.0356(8) 0.0283(7) 0.0465(10) -0.0030(6) 0.0067(7) -0.0039(6)
O1_2 0.060(5) 0.044(4) 0.058(5) 0.011(4) 0.002(4) 0.001(4)
O2_2 0.063(5) 0.038(4) 0.055(5) -0.003(3) 0.003(4) -0.016(4)
O3_2 0.051(5) 0.065(5) 0.075(6) -0.019(5) 0.026(4) -0.015(4)
O4_2 0.067(6) 0.062(6) 0.083(7) -0.038(5) 0.021(5) -0.015(5)
O5_2 0.053(5) 0.085(6) 0.048(5) -0.021(5) 0.005(4) -0.006(4)
N1_2 0.043(4) 0.029(4) 0.042(5) -0.002(3) 0.005(4) -0.003(3)
N2_2 0.028(4) 0.038(4) 0.042(5) -0.005(3) 0.000(3) -0.001(3)
N3_2 0.030(4) 0.069(7) 0.070(8) -0.027(6) 0.001(4) -0.003(4)
C1_2 0.049(6) 0.031(5) 0.037(6) 0.006(4) 0.014(5) -0.005(4)
C2_2 0.053(6) 0.038(5) 0.047(7) 0.005(5) 0.007(5) 0.004(5)
C3_2 0.051(6) 0.042(6) 0.061(7) -0.015(5) 0.010(6) -0.019(5)
C4_2 0.031(5) 0.031(5) 0.058(7) -0.011(4) 0.003(4) -0.002(4)
C5_2 0.033(5) 0.039(5) 0.050(6) -0.008(4) 0.009(4) -0.004(4)
C6_2 0.035(5) 0.048(6) 0.054(7) -0.006(5) 0.008(5) -0.006(5)
C7_2 0.039(5) 0.048(6) 0.065(8) -0.024(6) 0.011(5) -0.001(5)
C8_2 0.040(6) 0.035(5) 0.078(9) -0.017(5) -0.003(5) 0.001(4)
C9_2 0.033(5) 0.037(5) 0.058(7) -0.003(5) -0.004(5) 0.002(4)
C10_2 0.046(6) 0.024(4) 0.066(8) 0.002(4) -0.005(5) 0.001(4)
C11_2 0.038(5) 0.034(5) 0.059(7) 0.010(5) 0.004(5) -0.001(4)
C12_2 0.025(4) 0.035(5) 0.051(6) -0.001(4) 0.007(4) 0.000(4)
C13_2 0.037(5) 0.034(5) 0.041(6) 0.001(4) 0.006(4) -0.003(4)
C14_2 0.031(5) 0.038(5) 0.053(7) -0.009(5) 0.008(4) -0.006(4)
C15_2 0.035(5) 0.042(5) 0.057(7) -0.010(5) 0.007(5) -0.004(4)
C16_2 0.034(5) 0.061(7) 0.041(6) -0.002(5) 0.007(4) -0.011(5)
C17_2 0.035(5) 0.049(6) 0.049(7) -0.015(5) 0.009(4) -0.008(4)
C18_2 0.043(6) 0.047(6) 0.070(8) -0.017(6) 0.010(5) -0.005(5)
C19_2 0.046(6) 0.037(5) 0.059(7) -0.007(5) 0.011(5) -0.002(4)
Br1_3 0.0365(6) 0.0351(5) 0.0912(10) 0.0004(5) 0.0042(6) -0.0037(4)
Mn1_3 0.0423(9) 0.0284(7) 0.0509(10) -0.0008(7) 0.0117(7) 0.0020(6)
O1_3 0.078(6) 0.048(5) 0.074(6) -0.021(4) -0.012(5) 0.007(4)
O2_3 0.063(5) 0.038(4) 0.063(5) 0.000(4) 0.011(4) 0.004(4)
O3_3 0.080(7) 0.083(7) 0.095(8) 0.023(6) 0.047(6) 0.038(6)
O4_3 0.101(8) 0.056(6) 0.088(8) 0.022(5) 0.013(6) -0.012(5)
O5_3 0.063(6) 0.084(7) 0.065(7) 0.015(5) 0.005(5) -0.012(5)
N1_3 0.036(4) 0.029(4) 0.059(6) -0.005(4) 0.012(4) -0.004(3)
N2_3 0.031(4) 0.032(4) 0.044(5) -0.004(3) 0.004(3) -0.004(3)
N3_3 0.044(5) 0.065(7) 0.073(8) 0.009(6) 0.011(5) -0.006(5)
C1_3 0.062(7) 0.028(5) 0.062(8) -0.009(5) 0.017(6) 0.010(5)
C2_3 0.052(6) 0.036(5) 0.050(7) 0.008(5) 0.005(5) -0.006(5)
C3_3 0.057(7) 0.056(7) 0.063(8) 0.009(6) 0.027(6) 0.011(6)
C4_3 0.034(5) 0.027(4) 0.045(6) -0.006(4) 0.012(4) -0.001(4)
C5_3 0.038(5) 0.031(5) 0.057(7) -0.003(4) 0.007(5) -0.002(4)
C6_3 0.041(5) 0.045(5) 0.048(6) -0.006(5) 0.010(5) -0.007(5)
C7_3 0.050(6) 0.043(6) 0.056(7) 0.010(5) -0.005(5) -0.015(5)
C8_3 0.040(5) 0.025(4) 0.067(8) -0.003(4) -0.001(5) -0.005(4)
C9_3 0.037(5) 0.022(4) 0.052(6) -0.003(4) 0.000(4) -0.001(4)
C10_3 0.035(5) 0.025(4) 0.060(7) -0.008(4) 0.002(5) 0.002(4)
C11_3 0.036(5) 0.028(4) 0.056(7) -0.009(4) 0.007(4) 0.001(4)
C12_3 0.034(5) 0.033(5) 0.046(6) -0.012(4) 0.008(4) 0.000(4)
C13_3 0.034(5) 0.028(4) 0.054(6) -0.005(4) 0.004(4) -0.004(4)
C14_3 0.032(5) 0.039(5) 0.050(6) 0.004(4) 0.007(4) 0.001(4)
C15_3 0.034(5) 0.038(5) 0.054(7) -0.002(4) 0.003(4) 0.003(4)
C16_3 0.029(5) 0.066(7) 0.049(7) -0.002(5) 0.004(4) 0.008(5)
C17_3 0.033(5) 0.054(6) 0.062(8) 0.017(5) 0.004(5) -0.001(5)
C18_3 0.041(5) 0.032(5) 0.069(8) 0.004(5) 0.009(5) 0.000(4)
C19_3 0.039(5) 0.035(5) 0.060(7) -0.006(5) 0.016(5) -0.002(4)

loop_
_atom_type_symbol
_atom_type_description
_atom_type_scat_dispersion_real
_atom_type_scat_dispersion_imag
_atom_type_scat_source
C C 0.0181 0.0091 'International Tables Vol C Tables 4.2.6.8 and 6.1.1.4'
H H 0.0000 0.0000 'International Tables Vol C Tables 4.2.6.8 and 6.1.1.4'
N N 0.0311 0.0180 'International Tables Vol C Tables 4.2.6.8 and 6.1.1.4'
O O 0.0492 0.0322 'International Tables Vol C Tables 4.2.6.8 and 6.1.1.4'
Mn Mn -0.5299 2.8052 'International Tables Vol C Tables 4.2.6.8 and 6.1.1.4'
Br Br -0.6763 1.2805 'International Tables Vol C Tables 4.2.6.8 and 6.1.1.4'

loop_
_exptl_crystal_face_index_h
_exptl_crystal_face_index_k
_exptl_crystal_face_index_l
_exptl_crystal_face_perp_dist
0 0 1 0.0595
2 1 2 0.1175
-2 2 -1 0.0947
1 -10 8 0.0948
3 6 7 0.1219
0 10 -6 0.0977
-4 4 -8 0.0965
4 -4 8 0.1012
0 -10 4 0.0990
0 7 -16 0.0697
0 0 -22 0.0729
-4 -3 8 0.0918
4 -4 -8 0.1029
-1 -4 21 0.0456
1 4 -20 0.0516
-3 -6 7 0.0822
0 -7 -16 0.0931
0 7 16 0.1029

loop_
_geom_angle_atom_site_label_1
_geom_angle_atom_site_label_2
_geom_angle_atom_site_label_3
_geom_angle
_geom_angle_site_symmetry_1
_geom_angle_site_symmetry_3
_geom_angle_publ_flag
N1 Mn1 Br1 88.0(2) . . ?
N2 Mn1 Br1 84.6(2) . . ?
N2 Mn1 N1 78.9(3) . . ?
C1 Mn1 Br1 178.0(3) . . ?
C1 Mn1 N1 91.8(4) . . ?
C1 Mn1 N2 97.3(4) . . ?
C1 Mn1 C2 91.6(4) . . ?
C1 Mn1 C3 93.6(5) . . ?
C2 Mn1 Br1 88.8(3) . . ?
C2 Mn1 N1 174.8(4) . . ?
C2 Mn1 N2 96.7(4) . . ?
C2 Mn1 C3 85.9(4) . . ?
C3 Mn1 Br1 84.4(4) . . ?
C3 Mn1 N1 97.9(3) . . ?
C3 Mn1 N2 168.7(5) . . ?
C4 N1 Mn1 130.8(6) . . ?
C12 N1 Mn1 110.9(6) . . ?
C12 N1 C4 118.2(7) . . ?
C13 N2 Mn1 113.3(7) . . ?
C13 N2 C14 120.3(9) . . ?
C14 N2 Mn1 125.4(6) . . ?
O4 N3 O5 123.8(10) . . ?
O4 N3 C17 118.7(12) . . ?
O5 N3 C17 117.5(11) . . ?
O1 C1 Mn1 176.5(10) . . ?
O2 C2 Mn1 176.3(9) . . ?
O3 C3 Mn1 175.2(10) . . ?
N1 C4 C5 120.3(8) . . ?
N1 C4 C9 121.1(9) . . ?
C5 C4 C9 118.4(9) . . ?
C4 C5 H5 119.7 . . ?
C6 C5 C4 120.6(9) . . ?
C6 C5 H5 119.7 . . ?
C5 C6 H6 119.9 . . ?
C5 C6 C7 120.2(10) . . ?
C7 C6 H6 119.9 . . ?
C6 C7 H7 120.2 . . ?
C8 C7 C6 119.5(10) . . ?
C8 C7 H7 120.2 . . ?
C7 C8 H8 119.4 . . ?
C7 C8 C9 121.3(9) . . ?
C9 C8 H8 119.4 . . ?
C4 C9 C10 117.9(9) . . ?
C8 C9 C4 119.8(10) . . ?
C8 C9 C10 122.3(9) . . ?
C9 C10 H10 120.3 . . ?
C11 C10 C9 119.4(8) . . ?
C11 C10 H10 120.3 . . ?
C10 C11 H11 120.0 . . ?
C10 C11 C12 120.0(9) . . ?
C12 C11 H11 120.0 . . ?
N1 C12 C11 122.5(9) . . ?
N1 C12 C13 114.4(8) . . ?
C11 C12 C13 123.0(9) . . ?
N2 C13 C12 118.3(8) . . ?
N2 C13 H13 120.9 . . ?
C12 C13 H13 120.9 . . ?
C15 C14 N2 120.2(9) . . ?
C19 C14 N2 120.3(9) . . ?
C19 C14 C15 119.5(9) . . ?
C14 C15 H15 120.3 . . ?
C16 C15 C14 119.3(10) . . ?
C16 C15 H15 120.3 . . ?
C15 C16 H16 120.3 . . ?
C17 C16 C15 119.5(11) . . ?
C17 C16 H16 120.3 . . ?
C16 C17 N3 119.6(11) . . ?
C16 C17 C18 122.5(10) . . ?
C18 C17 N3 117.8(11) . . ?
C17 C18 H18 121.2 . . ?
C19 C18 C17 117.5(10) . . ?
C19 C18 H18 121.2 . . ?
C14 C19 C18 121.6(11) . . ?
C14 C19 H19 119.2 . . ?
C18 C19 H19 119.2 . . ?
N1_1 Mn1_1 Br1_1 90.8(2) . . ?
N2_1 Mn1_1 Br1_1 84.3(2) . . ?
N2_1 Mn1_1 N1_1 78.4(3) . . ?
C1_1 Mn1_1 Br1_1 176.7(4) . . ?
C1_1 Mn1_1 N1_1 91.7(4) . . ?
C1_1 Mn1_1 N2_1 98.3(4) . . ?
C1_1 Mn1_1 C2_1 91.4(5) . . ?
C1_1 Mn1_1 C3_1 94.3(5) . . ?
C2_1 Mn1_1 Br1_1 86.2(3) . . ?
C2_1 Mn1_1 N1_1 174.8(4) . . ?
C2_1 Mn1_1 N2_1 97.0(4) . . ?
C2_1 Mn1_1 C3_1 86.4(5) . . ?
C3_1 Mn1_1 Br1_1 83.2(4) . . ?
C3_1 Mn1_1 N1_1 97.5(4) . . ?
C3_1 Mn1_1 N2_1 166.8(4) . . ?
C4_1 N1_1 Mn1_1 130.9(7) . . ?
C12_1 N1_1 Mn1_1 112.6(7) . . ?
C12_1 N1_1 C4_1 116.5(9) . . ?
C13_1 N2_1 Mn1_1 115.4(7) . . ?
C13_1 N2_1 C14_1 116.4(8) . . ?
C14_1 N2_1 Mn1_1 126.9(6) . . ?
O4_1 N3_1 O5_1 125.5(10) . . ?
O4_1 N3_1 C17_1 118.6(10) . . ?
O5_1 N3_1 C17_1 115.9(9) . . ?
O1_1 C1_1 Mn1_1 177.6(11) . . ?
O2_1 C2_1 Mn1_1 176.5(10) . . ?
O3_1 C3_1 Mn1_1 176.2(11) . . ?
N1_1 C4_1 C5_1 120.4(9) . . ?
N1_1 C4_1 C9_1 120.7(9) . . ?
C9_1 C4_1 C5_1 118.9(9) . . ?
C4_1 C5_1 H5_1 119.9 . . ?
C6_1 C5_1 C4_1 120.2(10) . . ?
C6_1 C5_1 H5_1 119.9 . . ?
C5_1 C6_1 H6_1 119.5 . . ?
C5_1 C6_1 C7_1 121.1(11) . . ?
C7_1 C6_1 H6_1 119.5 . . ?
C6_1 C7_1 H7_1 119.4 . . ?
C8_1 C7_1 C6_1 121.3(11) . . ?
C8_1 C7_1 H7_1 119.4 . . ?
C7_1 C8_1 H8_1 119.9 . . ?
C7_1 C8_1 C9_1 120.1(10) . . ?
C9_1 C8_1 H8_1 119.9 . . ?
C4_1 C9_1 C8_1 118.3(9) . . ?
C10_1 C9_1 C4_1 119.9(9) . . ?
C10_1 C9_1 C8_1 121.5(9) . . ?
C9_1 C10_1 H10_1 120.7 . . ?
C11_1 C10_1 C9_1 118.6(9) . . ?
C11_1 C10_1 H10_1 120.7 . . ?
C10_1 C11_1 H11_1 120.7 . . ?
C10_1 C11_1 C12_1 118.7(9) . . ?
C12_1 C11_1 H11_1 120.7 . . ?
N1_1 C12_1 C11_1 124.8(10) . . ?
N1_1 C12_1 C13_1 114.2(9) . . ?
C11_1 C12_1 C13_1 120.8(9) . . ?
N2_1 C13_1 C12_1 115.7(9) . . ?
N2_1 C13_1 H13_1 122.2 . . ?
C12_1 C13_1 H13_1 122.2 . . ?
C15_1 C14_1 N2_1 121.6(8) . . ?
C15_1 C14_1 C19_1 119.7(9) . . ?
C19_1 C14_1 N2_1 118.7(9) . . ?
C14_1 C15_1 H15_1 120.0 . . ?
C16_1 C15_1 C14_1 120.0(10) . . ?
C16_1 C15_1 H15_1 120.0 . . ?
C15_1 C16_1 H16_1 120.4 . . ?
C15_1 C16_1 C17_1 119.3(11) . . ?
C17_1 C16_1 H16_1 120.4 . . ?
C16_1 C17_1 N3_1 119.2(11) . . ?
C16_1 C17_1 C18_1 122.4(10) . . ?
C18_1 C17_1 N3_1 118.4(9) . . ?
C17_1 C18_1 H18_1 120.8 . . ?
C19_1 C18_1 C17_1 118.4(9) . . ?
C19_1 C18_1 H18_1 120.8 . . ?
C14_1 C19_1 H19_1 119.8 . . ?
C18_1 C19_1 C14_1 120.3(10) . . ?
C18_1 C19_1 H19_1 119.8 . . ?
N1_2 Mn1_2 Br1_2 88.6(3) . . ?
N2_2 Mn1_2 Br1_2 86.0(2) . . ?
N2_2 Mn1_2 N1_2 78.2(3) . . ?
C1_2 Mn1_2 Br1_2 177.0(3) . . ?
C1_2 Mn1_2 N1_2 93.0(4) . . ?
C1_2 Mn1_2 N2_2 96.8(4) . . ?
C1_2 Mn1_2 C2_2 91.3(5) . . ?
C1_2 Mn1_2 C3_2 91.8(5) . . ?
C2_2 Mn1_2 Br1_2 87.3(4) . . ?
C2_2 Mn1_2 N1_2 173.4(4) . . ?
C2_2 Mn1_2 N2_2 96.2(4) . . ?
C3_2 Mn1_2 Br1_2 85.5(4) . . ?
C3_2 Mn1_2 N1_2 98.7(4) . . ?
C3_2 Mn1_2 N2_2 171.0(5) . . ?
C3_2 Mn1_2 C2_2 86.2(5) . . ?
C4_2 N1_2 Mn1_2 130.6(7) . . ?
C12_2 N1_2 Mn1_2 111.7(6) . . ?
C12_2 N1_2 C4_2 117.1(8) . . ?
C13_2 N2_2 Mn1_2 113.8(7) . . ?
C13_2 N2_2 C14_2 119.1(9) . . ?
C14_2 N2_2 Mn1_2 126.7(6) . . ?
O4_2 N3_2 O5_2 124.3(11) . . ?
O4_2 N3_2 C17_2 118.5(12) . . ?
O5_2 N3_2 C17_2 117.1(11) . . ?
O1_2 C1_2 Mn1_2 179.2(9) . . ?
O2_2 C2_2 Mn1_2 177.6(10) . . ?
O3_2 C3_2 Mn1_2 175.5(10) . . ?
N1_2 C4_2 C5_2 119.6(8) . . ?
N1_2 C4_2 C9_2 121.8(10) . . ?
C5_2 C4_2 C9_2 118.5(10) . . ?
C4_2 C5_2 H5_2 119.5 . . ?
C6_2 C5_2 C4_2 121.0(9) . . ?
C6_2 C5_2 H5_2 119.5 . . ?
C5_2 C6_2 H6_2 120.1 . . ?
C5_2 C6_2 C7_2 119.8(11) . . ?
C7_2 C6_2 H6_2 120.1 . . ?
C6_2 C7_2 H7_2 119.8 . . ?
C8_2 C7_2 C6_2 120.3(11) . . ?
C8_2 C7_2 H7_2 119.8 . . ?
C7_2 C8_2 H8_2 119.5 . . ?
C7_2 C8_2 C9_2 121.0(10) . . ?
C9_2 C8_2 H8_2 119.5 . . ?
C8_2 C9_2 C4_2 119.2(11) . . ?
C10_2 C9_2 C4_2 118.6(10) . . ?
C10_2 C9_2 C8_2 122.0(10) . . ?
C9_2 C10_2 H10_2 120.3 . . ?
C11_2 C10_2 C9_2 119.4(9) . . ?
C11_2 C10_2 H10_2 120.3 . . ?
C10_2 C11_2 H11_2 120.7 . . ?
C10_2 C11_2 C12_2 118.6(10) . . ?
C12_2 C11_2 H11_2 120.7 . . ?
N1_2 C12_2 C11_2 123.8(10) . . ?
N1_2 C12_2 C13_2 114.2(8) . . ?
C11_2 C12_2 C13_2 122.0(9) . . ?
N2_2 C13_2 C12_2 118.8(9) . . ?
N2_2 C13_2 H13_2 120.6 . . ?
C12_2 C13_2 H13_2 120.6 . . ?
C15_2 C14_2 N2_2 121.2(10) . . ?
C19_2 C14_2 N2_2 118.5(10) . . ?
C19_2 C14_2 C15_2 120.3(10) . . ?
C14_2 C15_2 H15_2 120.0 . . ?
C16_2 C15_2 C14_2 119.9(11) . . ?
C16_2 C15_2 H15_2 120.0 . . ?
C15_2 C16_2 H16_2 120.3 . . ?
C17_2 C16_2 C15_2 119.4(11) . . ?
C17_2 C16_2 H16_2 120.3 . . ?
C16_2 C17_2 N3_2 120.0(11) . . ?
C16_2 C17_2 C18_2 121.1(10) . . ?
C18_2 C17_2 N3_2 118.9(11) . . ?
C17_2 C18_2 H18_2 120.8 . . ?
C19_2 C18_2 C17_2 118.3(12) . . ?
C19_2 C18_2 H18_2 120.8 . . ?
C14_2 C19_2 C18_2 120.9(12) . . ?
C14_2 C19_2 H19_2 119.6 . . ?
C18_2 C19_2 H19_2 119.6 . . ?
N1_3 Mn1_3 Br1_3 86.0(2) . . ?
N2_3 Mn1_3 Br1_3 87.2(2) . . ?
N2_3 Mn1_3 N1_3 78.4(3) . . ?
C1_3 Mn1_3 Br1_3 176.6(4) . . ?
C1_3 Mn1_3 N1_3 91.9(4) . . ?
C1_3 Mn1_3 N2_3 94.9(4) . . ?
C1_3 Mn1_3 C3_3 91.5(6) . . ?
C2_3 Mn1_3 Br1_3 89.1(3) . . ?
C2_3 Mn1_3 N1_3 172.1(5) . . ?
C2_3 Mn1_3 N2_3 95.2(4) . . ?
C2_3 Mn1_3 C1_3 93.3(5) . . ?
C2_3 Mn1_3 C3_3 84.7(6) . . ?
C3_3 Mn1_3 Br1_3 86.4(5) . . ?
C3_3 Mn1_3 N1_3 101.1(5) . . ?
C3_3 Mn1_3 N2_3 173.6(5) . . ?
C4_3 N1_3 Mn1_3 129.4(7) . . ?
C12_3 N1_3 Mn1_3 113.3(7) . . ?
C12_3 N1_3 C4_3 117.0(9) . . ?
C13_3 N2_3 Mn1_3 113.4(7) . . ?
C13_3 N2_3 C14_3 118.7(9) . . ?
C14_3 N2_3 Mn1_3 127.5(7) . . ?
O4_3 N3_3 C17_3 118.8(12) . . ?
O5_3 N3_3 O4_3 125.8(12) . . ?
O5_3 N3_3 C17_3 115.5(11) . . ?
O1_3 C1_3 Mn1_3 179.0(10) . . ?
O2_3 C2_3 Mn1_3 176.1(11) . . ?
O3_3 C3_3 Mn1_3 173.7(13) . . ?
N1_3 C4_3 C5_3 121.6(9) . . ?
N1_3 C4_3 C9_3 120.0(9) . . ?
C5_3 C4_3 C9_3 118.4(9) . . ?
C4_3 C5_3 H5_3 119.3 . . ?
C6_3 C5_3 C4_3 121.4(10) . . ?
C6_3 C5_3 H5_3 119.3 . . ?
C5_3 C6_3 H6_3 119.9 . . ?
C5_3 C6_3 C7_3 120.3(10) . . ?
C7_3 C6_3 H6_3 119.9 . . ?
C6_3 C7_3 H7_3 120.0 . . ?
C8_3 C7_3 C6_3 120.0(10) . . ?
C8_3 C7_3 H7_3 120.0 . . ?
C7_3 C8_3 H8_3 119.6 . . ?
C7_3 C8_3 C9_3 120.8(10) . . ?
C9_3 C8_3 H8_3 119.6 . . ?
C8_3 C9_3 C4_3 118.9(9) . . ?
C10_3 C9_3 C4_3 119.6(9) . . ?
C10_3 C9_3 C8_3 121.4(9) . . ?
C9_3 C10_3 H10_3 120.6 . . ?
C11_3 C10_3 C9_3 118.9(9) . . ?
C11_3 C10_3 H10_3 120.6 . . ?
C10_3 C11_3 H11_3 121.1 . . ?
C12_3 C11_3 C10_3 117.7(10) . . ?
C12_3 C11_3 H11_3 121.1 . . ?
N1_3 C12_3 C11_3 126.2(10) . . ?
N1_3 C12_3 C13_3 114.1(9) . . ?
C11_3 C12_3 C13_3 119.7(9) . . ?
N2_3 C13_3 C12_3 119.0(10) . . ?
N2_3 C13_3 H13_3 120.5 . . ?
C12_3 C13_3 H13_3 120.5 . . ?
C15_3 C14_3 N2_3 122.5(9) . . ?
C15_3 C14_3 C19_3 120.4(10) . . ?
C19_3 C14_3 N2_3 117.1(10) . . ?
C14_3 C15_3 H15_3 119.7 . . ?
C14_3 C15_3 C16_3 120.5(10) . . ?
C16_3 C15_3 H15_3 119.7 . . ?
C15_3 C16_3 H16_3 120.9 . . ?
C17_3 C16_3 C15_3 118.2(11) . . ?
C17_3 C16_3 H16_3 120.9 . . ?
C16_3 C17_3 N3_3 119.7(12) . . ?
C16_3 C17_3 C18_3 123.1(10) . . ?
C18_3 C17_3 N3_3 117.2(10) . . ?
C17_3 C18_3 H18_3 121.3 . . ?
C19_3 C18_3 C17_3 117.4(10) . . ?
C19_3 C18_3 H18_3 121.3 . . ?
C14_3 C19_3 H19_3 119.9 . . ?
C18_3 C19_3 C14_3 120.3(11) . . ?
C18_3 C19_3 H19_3 119.9 . . ?

loop_
_geom_bond_atom_site_label_1
_geom_bond_atom_site_label_2
_geom_bond_distance
_geom_bond_site_symmetry_2
_geom_bond_publ_flag
Br1 Mn1 2.531(2) . ?
Mn1 N1 2.082(7) . ?
Mn1 N2 2.057(9) . ?
Mn1 C1 1.792(12) . ?
Mn1 C2 1.801(9) . ?
Mn1 C3 1.831(11) . ?
O1 C1 1.150(13) . ?
O2 C2 1.165(11) . ?
O4 N3 1.219(15) . ?
O5 N3 1.240(14) . ?
O3 C3 1.139(13) . ?
N1 C4 1.375(12) . ?
N1 C12 1.370(12) . ?
N2 C13 1.285(12) . ?
N2 C14 1.412(13) . ?
N3 C17 1.477(14) . ?
C4 C5 1.410(14) . ?
C4 C9 1.418(13) . ?
C5 H5 0.9500 . ?
C5 C6 1.370(15) . ?
C6 H6 0.9500 . ?
C6 C7 1.415(14) . ?
C7 H7 0.9500 . ?
C7 C8 1.365(16) . ?
C8 H8 0.9500 . ?
C8 C9 1.384(15) . ?
C9 C10 1.439(15) . ?
C10 H10 0.9500 . ?
C10 C11 1.354(15) . ?
C11 H11 0.9500 . ?
C11 C12 1.392(13) . ?
C12 C13 1.450(14) . ?
C13 H13 0.9500 . ?
C14 C15 1.407(15) . ?
C14 C19 1.377(14) . ?
C15 H15 0.9500 . ?
C15 C16 1.385(15) . ?
C16 H16 0.9500 . ?
C16 C17 1.362(17) . ?
C17 C18 1.390(17) . ?
C18 H18 0.9500 . ?
C18 C19 1.379(15) . ?
C19 H19 0.9500 . ?
Br1_1 Mn1_1 2.5305(18) . ?
Mn1_1 N1_1 2.073(8) . ?
Mn1_1 N2_1 2.035(8) . ?
Mn1_1 C1_1 1.801(11) . ?
Mn1_1 C2_1 1.808(12) . ?
Mn1_1 C3_1 1.825(14) . ?
O1_1 C1_1 1.140(14) . ?
O2_1 C2_1 1.148(14) . ?
O3_1 C3_1 1.143(15) . ?
O4_1 N3_1 1.225(13) . ?
O5_1 N3_1 1.239(13) . ?
N1_1 C4_1 1.373(13) . ?
N1_1 C12_1 1.340(13) . ?
N2_1 C13_1 1.283(13) . ?
N2_1 C14_1 1.428(12) . ?
N3_1 C17_1 1.485(14) . ?
C4_1 C5_1 1.448(14) . ?
C4_1 C9_1 1.421(13) . ?
C5_1 H5_1 0.9500 . ?
C5_1 C6_1 1.345(15) . ?
C6_1 H6_1 0.9500 . ?
C6_1 C7_1 1.396(16) . ?
C7_1 H7_1 0.9500 . ?
C7_1 C8_1 1.368(16) . ?
C8_1 H8_1 0.9500 . ?
C8_1 C9_1 1.434(15) . ?
C9_1 C10_1 1.388(15) . ?
C10_1 H10_1 0.9500 . ?
C10_1 C11_1 1.370(15) . ?
C11_1 H11_1 0.9500 . ?
C11_1 C12_1 1.391(14) . ?
C12_1 C13_1 1.489(15) . ?
C13_1 H13_1 0.9500 . ?
C14_1 C15_1 1.397(15) . ?
C14_1 C19_1 1.401(14) . ?
C15_1 H15_1 0.9500 . ?
C15_1 C16_1 1.372(16) . ?
C16_1 H16_1 0.9500 . ?
C16_1 C17_1 1.375(16) . ?
C17_1 C18_1 1.383(17) . ?
C18_1 H18_1 0.9500 . ?
C18_1 C19_1 1.378(15) . ?
C19_1 H19_1 0.9500 . ?
Br1_2 Mn1_2 2.522(2) . ?
Mn1_2 N1_2 2.088(8) . ?
Mn1_2 N2_2 2.041(9) . ?
Mn1_2 C1_2 1.801(12) . ?
Mn1_2 C2_2 1.820(11) . ?
Mn1_2 C3_2 1.817(12) . ?
O1_2 C1_2 1.134(13) . ?
O2_2 C2_2 1.133(13) . ?
O3_2 C3_2 1.158(14) . ?
O4_2 N3_2 1.227(15) . ?
O5_2 N3_2 1.244(15) . ?
N1_2 C4_2 1.373(14) . ?
N1_2 C12_2 1.349(13) . ?
N2_2 C13_2 1.285(12) . ?
N2_2 C14_2 1.436(13) . ?
N3_2 C17_2 1.461(15) . ?
C4_2 C5_2 1.417(15) . ?
C4_2 C9_2 1.434(13) . ?
C5_2 H5_2 0.9500 . ?
C5_2 C6_2 1.368(15) . ?
C6_2 H6_2 0.9500 . ?
C6_2 C7_2 1.420(15) . ?
C7_2 H7_2 0.9500 . ?
C7_2 C8_2 1.371(19) . ?
C8_2 H8_2 0.9500 . ?
C8_2 C9_2 1.397(17) . ?
C9_2 C10_2 1.392(16) . ?
C10_2 H10_2 0.9500 . ?
C10_2 C11_2 1.386(17) . ?
C11_2 H11_2 0.9500 . ?
C11_2 C12_2 1.410(13) . ?
C12_2 C13_2 1.429(15) . ?
C13_2 H13_2 0.9500 . ?
C14_2 C15_2 1.390(17) . ?
C14_2 C19_2 1.369(16) . ?
C15_2 H15_2 0.9500 . ?
C15_2 C16_2 1.375(16) . ?
C16_2 H16_2 0.9500 . ?
C16_2 C17_2 1.373(17) . ?
C17_2 C18_2 1.406(18) . ?
C18_2 H18_2 0.9500 . ?
C18_2 C19_2 1.373(16) . ?
C19_2 H19_2 0.9500 . ?
Br1_3 Mn1_3 2.519(2) . ?
Mn1_3 N1_3 2.095(9) . ?
Mn1_3 N2_3 2.051(8) . ?
Mn1_3 C1_3 1.804(13) . ?
Mn1_3 C2_3 1.800(12) . ?
Mn1_3 C3_3 1.841(12) . ?
O1_3 C1_3 1.144(15) . ?
O2_3 C2_3 1.155(14) . ?
O3_3 C3_3 1.125(15) . ?
O4_3 N3_3 1.234(15) . ?
O5_3 N3_3 1.229(15) . ?
N1_3 C4_3 1.378(14) . ?
N1_3 C12_3 1.322(13) . ?
N2_3 C13_3 1.291(13) . ?
N2_3 C14_3 1.425(13) . ?
N3_3 C17_3 1.476(15) . ?
C4_3 C5_3 1.400(15) . ?
C4_3 C9_3 1.439(13) . ?
C5_3 H5_3 0.9500 . ?
C5_3 C6_3 1.360(16) . ?
C6_3 H6_3 0.9500 . ?
C6_3 C7_3 1.431(16) . ?
C7_3 H7_3 0.9500 . ?
C7_3 C8_3 1.351(17) . ?
C8_3 H8_3 0.9500 . ?
C8_3 C9_3 1.421(15) . ?
C9_3 C10_3 1.390(15) . ?
C10_3 H10_3 0.9500 . ?
C10_3 C11_3 1.389(15) . ?
C11_3 H11_3 0.9500 . ?
C11_3 C12_3 1.387(14) . ?
C12_3 C13_3 1.454(15) . ?
C13_3 H13_3 0.9500 . ?
C14_3 C15_3 1.373(16) . ?
C14_3 C19_3 1.403(14) . ?
C15_3 H15_3 0.9500 . ?
C15_3 C16_3 1.392(16) . ?
C16_3 H16_3 0.9500 . ?
C16_3 C17_3 1.366(17) . ?
C17_3 C18_3 1.409(18) . ?
C18_3 H18_3 0.9500 . ?
C18_3 C19_3 1.379(16) . ?
C19_3 H19_3 0.9500 . ?

loop_
_twin_individual_id
_twin_individual_mass_fraction_refined
1 0.9946(5)
2 0.0054(5)

loop_
_exptl_oxdiff_crystal_face_indexfrac_h
_exptl_oxdiff_crystal_face_indexfrac_k
_exptl_oxdiff_crystal_face_indexfrac_l
_exptl_oxdiff_crystal_face_x
_exptl_oxdiff_crystal_face_y
_exptl_oxdiff_crystal_face_z
-0.0005 -0.0047 1.0008 -0.0433 -0.0066 0.0087
1.9970 0.6355 2.0171 0.0048 -0.3136 0.3478
-1.9982 2.3596 -1.0326 -0.0286 0.4841 -0.1159
0.9066 -9.6333 8.0513 -0.3682 -0.7731 -0.5164
3.2376 5.9586 6.8507 -0.1160 -0.2408 0.9636
-0.0029 10.1941 -5.5410 0.3031 0.6371 0.7087
-3.6864 4.3849 -8.3335 0.2251 0.9362 -0.2699
3.6797 -4.4225 8.3268 -0.2254 -0.9372 0.2661
0.1720 -10.3410 4.1112 -0.2348 -0.6652 -0.7088
0.1756 7.4347 -15.9283 0.7423 0.5106 0.4339
-0.0997 0.3088 -22.3883 0.9645 0.1785 -0.1947
-3.9266 -3.2664 8.2177 -0.5483 0.4197 -0.7233
3.8680 -4.4689 -7.6408 0.4723 -0.8696 0.1440
-0.9746 -3.5614 20.7267 -0.9604 -0.1777 -0.2145
1.1820 4.1749 -19.9309 0.9390 0.1736 0.2968
-3.3567 -6.0448 6.6932 -0.4748 0.1692 -0.8637
-0.1189 -7.2605 -16.0334 0.6417 -0.3053 -0.7036
0.1009 7.2403 16.0858 -0.6449 0.3068 0.7000
